data_4078590
loop_
_publ_author_name
'Jian, Zhongbao'
'Hangaly, Noa K.'
'Rong, Weifeng'
'Mou, Zehuai'
'Liu, Dongtao'
'Li, Shihui'
'Trifonov, Alexander A.'
'Sundermeyer, J\"org'
'Cui, Dongmei'

_publ_section_title
;
 Yttrium Hydride Complex Bearing CpPN/Amidinate Heteroleptic Ligands:
 Synthesis, Structure, and Reactivity
;
_journal_issue 12
_journal_name_full Organometallics
_journal_page_first 4579
_journal_paper_doi 10.1021/om3003703
_journal_volume 31
_journal_year 2012
_chemical_formula_sum 'C80 H114 N6 P2 Si2 Y2'
_chemical_formula_weight 1455.71
_chemical_name_systematic
; 
 ? 
;
_space_group_IT_number 2
_symmetry_cell_setting triclinic
_symmetry_space_group_name_Hall '-P 1'
_symmetry_space_group_name_H-M 'P -1'
_atom_sites_solution_hydrogens geom
_atom_sites_solution_primary direct
_atom_sites_solution_secondary difmap
_audit_creation_method SHELXL-97
_cell_angle_alpha 109.194(3)
_cell_angle_beta 111.367(3)
_cell_angle_gamma 105.884(2)
_cell_formula_units_Z 2
_cell_length_a 17.814(2)
_cell_length_b 19.028(3)
_cell_length_c 19.232(4)
_cell_measurement_reflns_used 4250
_cell_measurement_temperature 185(2)
_cell_measurement_theta_max 22.5333
_cell_measurement_theta_min 2.2745
_cell_volume 5127.6(15)
_computing_structure_refinement 'SHELXL-97 (Sheldrick, 1997)'
_computing_structure_solution 'SHELXS-97 (Sheldrick, 1990)'
_diffrn_ambient_temperature 185(2)
_diffrn_measured_fraction_theta_full 0.986
_diffrn_measured_fraction_theta_max 0.986
_diffrn_radiation_monochromator graphite
_diffrn_radiation_source 'fine-focus sealed tube'
_diffrn_radiation_type MoK\a
_diffrn_radiation_wavelength 0.71073
_diffrn_reflns_av_R_equivalents 0.0761
_diffrn_reflns_av_sigmaI/netI 0.2268
_diffrn_reflns_limit_h_max 18
_diffrn_reflns_limit_h_min -20
_diffrn_reflns_limit_k_max 17
_diffrn_reflns_limit_k_min -21
_diffrn_reflns_limit_l_max 21
_diffrn_reflns_limit_l_min -13
_diffrn_reflns_number 23628
_diffrn_reflns_theta_full 23.97
_diffrn_reflns_theta_max 23.97
_diffrn_reflns_theta_min 1.27
_exptl_absorpt_coefficient_mu 1.215
_exptl_absorpt_correction_T_max 0.7592
_exptl_absorpt_correction_T_min 0.7120
_exptl_absorpt_correction_type multi-scan
_exptl_absorpt_process_details SADABS
_exptl_crystal_density_diffrn 0.943
_exptl_crystal_density_method 'not measured'
_exptl_crystal_F_000 1544
_exptl_crystal_size_max 0.30
_exptl_crystal_size_mid 0.25
_exptl_crystal_size_min 0.24
_refine_diff_density_max 0.708
_refine_diff_density_min -0.761
_refine_diff_density_rms 0.093
_refine_ls_extinction_method none
_refine_ls_goodness_of_fit_ref 1.008
_refine_ls_hydrogen_treatment mixed
_refine_ls_matrix_type full
_refine_ls_number_parameters 859
_refine_ls_number_reflns 15825
_refine_ls_number_restraints 0
_refine_ls_restrained_S_all 1.008
_refine_ls_R_factor_all 0.1464
_refine_ls_R_factor_gt 0.0662
_refine_ls_shift/su_max 0.022
_refine_ls_shift/su_mean 0.000
_refine_ls_structure_factor_coef Fsqd
_refine_ls_weighting_details 'calc w=1/[\s^2^(Fo^2^)+(0.0422P)^2^+0.0000P] where P=(Fo^2^+2Fc^2^)/3'
_refine_ls_weighting_scheme calc
_refine_ls_wR_factor_gt 0.1510
_refine_ls_wR_factor_ref 0.1631
_reflns_number_gt 6854
_reflns_number_total 15825
_reflns_threshold_expression >2sigma(I)
_cod_data_source_file om3003703_si_002.cif
_cod_data_source_block 3
_cod_depositor_comments
;
The following automatic conversions were performed:

'_symmetry_cell_setting' value 'Triclinic' changed to 'triclinic'
according to /home/saulius/struct/CIF-dictionaries/cif_core.dic
dictionary named 'cif_core.dic' version 2.4.1 from 2010-06-29.

Automatic conversion script
Id: cif_fix_values 1891 2012-01-12 08:04:46Z andrius 
;
_cod_original_cell_volume 5127.5(15)
_cod_database_code 4078590

loop_
_symmetry_equiv_pos_as_xyz
'x, y, z'
'-x, -y, -z'

loop_
_atom_site_label
_atom_site_type_symbol
_atom_site_fract_x
_atom_site_fract_y
_atom_site_fract_z
_atom_site_U_iso_or_equiv
_atom_site_adp_type
_atom_site_occupancy
_atom_site_symmetry_multiplicity
_atom_site_calc_flag
_atom_site_refinement_flags
C1 C 0.3918(4) 0.8139(4) 0.4827(4) 0.0278(18) Uani 1 1 d .
C2 C 0.4050(4) 0.7479(4) 0.4392(4) 0.0290(19) Uani 1 1 d .
H2 H 0.4433 0.7282 0.4650 0.035 Uiso 1 1 calc R
C3 C 0.3532(4) 0.7158(4) 0.3523(5) 0.036(2) Uani 1 1 d .
H3 H 0.3500 0.6715 0.3099 0.043 Uiso 1 1 calc R
C4 C 0.3065(4) 0.7635(5) 0.3406(5) 0.037(2) Uani 1 1 d .
H4 H 0.2673 0.7563 0.2883 0.045 Uiso 1 1 calc R
C5 C 0.3280(4) 0.8232(4) 0.4196(4) 0.0290(18) Uani 1 1 d .
H5 H 0.3052 0.8617 0.4293 0.035 Uiso 1 1 calc R
C6 C 0.4551(4) 0.9621(4) 0.6396(5) 0.035(2) Uani 1 1 d .
C7 C 0.4742(4) 1.0084(5) 0.5998(5) 0.0321(19) Uani 1 1 d .
H7 H 0.4653 0.9815 0.5453 0.039 Uiso 1 1 calc R
C8 C 0.5058(4) 1.0926(5) 0.6396(5) 0.037(2) Uani 1 1 d .
H8 H 0.5176 1.1226 0.6120 0.044 Uiso 1 1 calc R
C9 C 0.5203(5) 1.1335(5) 0.7203(5) 0.048(2) Uani 1 1 d .
H9 H 0.5424 1.1911 0.7473 0.058 Uiso 1 1 calc R
C10 C 0.5021(5) 1.0891(5) 0.7619(5) 0.057(3) Uani 1 1 d .
H10 H 0.5127 1.1165 0.8170 0.069 Uiso 1 1 calc R
C11 C 0.4682(5) 1.0042(5) 0.7202(5) 0.042(2) Uani 1 1 d .
H11 H 0.4537 0.9740 0.7467 0.050 Uiso 1 1 calc R
C12 C 0.5032(5) 0.8320(5) 0.6474(4) 0.037(2) Uani 1 1 d .
C13 C 0.5886(5) 0.8952(5) 0.7078(5) 0.049(2) Uani 1 1 d .
H13 H 0.6015 0.9500 0.7201 0.059 Uiso 1 1 calc R
C14 C 0.6558(5) 0.8759(6) 0.7506(5) 0.062(3) Uani 1 1 d .
H14 H 0.7130 0.9189 0.7919 0.075 Uiso 1 1 calc R
C15 C 0.6406(5) 0.7965(6) 0.7339(5) 0.062(3) Uani 1 1 d .
H15 H 0.6858 0.7848 0.7633 0.074 Uiso 1 1 calc R
C16 C 0.5547(6) 0.7334(5) 0.6714(5) 0.049(2) Uani 1 1 d .
H16 H 0.5431 0.6786 0.6580 0.059 Uiso 1 1 calc R
C17 C 0.4857(5) 0.7494(5) 0.6281(5) 0.044(2) Uani 1 1 d .
H17 H 0.4286 0.7060 0.5871 0.052 Uiso 1 1 calc R
C18 C 0.2887(5) 0.8312(4) 0.6362(5) 0.036(2) Uani 1 1 d .
C19 C 0.2426(5) 0.8798(5) 0.6273(5) 0.044(2) Uani 1 1 d .
C20 C 0.2210(6) 0.9122(5) 0.6890(6) 0.063(3) Uani 1 1 d .
H20 H 0.1914 0.9452 0.6847 0.076 Uiso 1 1 calc R
C21 C 0.2428(6) 0.8959(7) 0.7561(6) 0.078(3) Uani 1 1 d .
H21 H 0.2293 0.9198 0.7977 0.094 Uiso 1 1 calc R
C22 C 0.2831(6) 0.8465(6) 0.7634(5) 0.061(3) Uani 1 1 d .
H22 H 0.2946 0.8348 0.8085 0.074 Uiso 1 1 calc R
C23 C 0.3075(5) 0.8130(5) 0.7050(5) 0.039(2) Uani 1 1 d .
C24 C 0.3526(5) 0.7575(5) 0.7172(5) 0.044(2) Uani 1 1 d .
H24 H 0.3574 0.7319 0.6667 0.053 Uiso 1 1 calc R
C25 C 0.4487(5) 0.8073(5) 0.7957(5) 0.062(3) Uani 1 1 d .
H25A H 0.4838 0.8518 0.7908 0.093 Uiso 1 1 calc R
H25B H 0.4767 0.7711 0.7987 0.093 Uiso 1 1 calc R
H25C H 0.4451 0.8300 0.8464 0.093 Uiso 1 1 calc R
C26 C 0.2978(6) 0.6882(5) 0.7270(5) 0.073(3) Uani 1 1 d .
H26A H 0.2988 0.7117 0.7800 0.110 Uiso 1 1 calc R
H26B H 0.3233 0.6498 0.7261 0.110 Uiso 1 1 calc R
H26C H 0.2367 0.6595 0.6810 0.110 Uiso 1 1 calc R
C27 C 0.2195(6) 0.9018(6) 0.5560(5) 0.054(2) Uani 1 1 d .
H27 H 0.2517 0.8851 0.5268 0.065 Uiso 1 1 calc R
C28 C 0.1181(6) 0.8498(5) 0.4908(5) 0.073(3) Uani 1 1 d .
H28A H 0.1019 0.7919 0.4735 0.110 Uiso 1 1 calc R
H28B H 0.1049 0.8584 0.4421 0.110 Uiso 1 1 calc R
H28C H 0.0843 0.8666 0.5163 0.110 Uiso 1 1 calc R
C29 C 0.2458(5) 0.9934(6) 0.5822(6) 0.080(3) Uani 1 1 d .
H29A H 0.2262 1.0151 0.6213 0.121 Uiso 1 1 calc R
H29B H 0.2177 0.9993 0.5328 0.121 Uiso 1 1 calc R
H29C H 0.3101 1.0235 0.6092 0.121 Uiso 1 1 calc R
C30 C 0.0502(4) 0.6217(4) 0.3429(5) 0.037(2) Uani 1 1 d .
C31 C 0.0537(4) 0.6668(4) 0.2373(4) 0.0335(19) Uani 1 1 d .
H31 H -0.0116 0.6412 0.2147 0.040 Uiso 1 1 calc R
C32 C 0.0731(5) 0.6118(4) 0.1753(4) 0.044(2) Uani 1 1 d .
H32A H 0.1367 0.6358 0.1956 0.066 Uiso 1 1 calc R
H32B H 0.0415 0.6075 0.1205 0.066 Uiso 1 1 calc R
H32C H 0.0535 0.5574 0.1708 0.066 Uiso 1 1 calc R
C33 C 0.0820(5) 0.7539(5) 0.2488(5) 0.049(2) Uani 1 1 d .
H33A H 0.0685 0.7854 0.2890 0.074 Uiso 1 1 calc R
H33B H 0.0498 0.7518 0.1952 0.074 Uiso 1 1 calc R
H33C H 0.1456 0.7800 0.2696 0.074 Uiso 1 1 calc R
C34 C 0.0614(5) 0.5885(5) 0.4572(5) 0.037(2) Uani 1 1 d .
H34 H -0.0036 0.5539 0.4184 0.045 Uiso 1 1 calc R
C35 C 0.0784(5) 0.6517(5) 0.5401(5) 0.053(2) Uani 1 1 d .
H35A H 0.1412 0.6905 0.5747 0.080 Uiso 1 1 calc R
H35B H 0.0615 0.6240 0.5695 0.080 Uiso 1 1 calc R
H35C H 0.0433 0.6811 0.5291 0.080 Uiso 1 1 calc R
C36 C 0.1061(5) 0.5351(5) 0.4737(6) 0.071(3) Uani 1 1 d .
H36A H 0.0880 0.4897 0.4206 0.106 Uiso 1 1 calc R
H36B H 0.0886 0.5136 0.5070 0.106 Uiso 1 1 calc R
H36C H 0.1703 0.5676 0.5041 0.106 Uiso 1 1 calc R
C37 C -0.0476(4) 0.5595(4) 0.2822(4) 0.036(2) Uani 1 1 d .
H37A H -0.0580 0.5142 0.2957 0.043 Uiso 1 1 calc R
H37B H -0.0549 0.5368 0.2257 0.043 Uiso 1 1 calc R
C38 C -0.1222(6) 0.6495(7) 0.3796(6) 0.124(5) Uani 1 1 d .
H38A H -0.1670 0.6694 0.3748 0.185 Uiso 1 1 calc R
H38B H -0.0634 0.6960 0.4133 0.185 Uiso 1 1 calc R
H38C H -0.1264 0.6151 0.4064 0.185 Uiso 1 1 calc R
C39 C -0.1564(6) 0.6493(6) 0.2167(6) 0.099(4) Uani 1 1 d .
H39A H -0.2042 0.6635 0.2166 0.149 Uiso 1 1 calc R
H39B H -0.1715 0.6165 0.1592 0.149 Uiso 1 1 calc R
H39C H -0.1016 0.6993 0.2444 0.149 Uiso 1 1 calc R
C40 C -0.2470(5) 0.4916(6) 0.2142(7) 0.111(4) Uani 1 1 d .
H40A H -0.2916 0.5028 0.2260 0.166 Uiso 1 1 calc R
H40B H -0.2362 0.4515 0.2311 0.166 Uiso 1 1 calc R
H40C H -0.2681 0.4699 0.1544 0.166 Uiso 1 1 calc R
C41 C 0.3504(4) 0.4855(5) 0.2742(4) 0.0332(19) Uani 1 1 d .
C42 C 0.4170(4) 0.5504(5) 0.3573(5) 0.036(2) Uani 1 1 d .
H42 H 0.4483 0.6062 0.3736 0.043 Uiso 1 1 calc R
C43 C 0.4261(5) 0.5124(6) 0.4105(5) 0.048(2) Uani 1 1 d .
H43 H 0.4648 0.5398 0.4690 0.058 Uiso 1 1 calc R
C44 C 0.3666(5) 0.4259(5) 0.3601(6) 0.044(2) Uani 1 1 d .
H44 H 0.3595 0.3873 0.3797 0.053 Uiso 1 1 calc R
C45 C 0.3212(4) 0.4093(5) 0.2768(5) 0.0319(19) Uani 1 1 d .
H45 H 0.2788 0.3574 0.2304 0.038 Uiso 1 1 calc R
C46 C 0.2140(4) 0.4204(4) 0.1013(4) 0.0312(19) Uani 1 1 d .
C47 C 0.1504(4) 0.4481(4) 0.1110(4) 0.035(2) Uani 1 1 d .
H47 H 0.1697 0.4991 0.1564 0.042 Uiso 1 1 calc R
C48 C 0.0586(5) 0.3984(5) 0.0521(5) 0.042(2) Uani 1 1 d .
H48 H 0.0166 0.4172 0.0562 0.051 Uiso 1 1 calc R
C49 C 0.0312(5) 0.3213(5) -0.0120(5) 0.048(2) Uani 1 1 d .
H49 H -0.0300 0.2870 -0.0500 0.057 Uiso 1 1 calc R
C50 C 0.0941(5) 0.2937(5) -0.0209(5) 0.051(2) Uani 1 1 d .
H50 H 0.0746 0.2419 -0.0654 0.061 Uiso 1 1 calc R
C51 C 0.1857(5) 0.3437(4) 0.0367(5) 0.046(2) Uani 1 1 d .
H51 H 0.2275 0.3252 0.0313 0.056 Uiso 1 1 calc R
C52 C 0.3943(4) 0.4470(4) 0.1377(5) 0.037(2) Uani 1 1 d .
C53 C 0.3915(5) 0.4470(5) 0.0650(5) 0.046(2) Uani 1 1 d .
H53 H 0.3552 0.4661 0.0357 0.055 Uiso 1 1 calc R
C54 C 0.4433(6) 0.4184(5) 0.0367(6) 0.063(3) Uani 1 1 d .
H54 H 0.4407 0.4174 -0.0129 0.075 Uiso 1 1 calc R
C55 C 0.4971(6) 0.3921(6) 0.0782(6) 0.070(3) Uani 1 1 d .
H55 H 0.5316 0.3737 0.0574 0.084 Uiso 1 1 calc R
C56 C 0.5025(5) 0.3917(5) 0.1503(6) 0.070(3) Uani 1 1 d .
H56 H 0.5402 0.3730 0.1786 0.084 Uiso 1 1 calc R
C57 C 0.4497(5) 0.4201(5) 0.1822(5) 0.059(3) Uani 1 1 d .
H57 H 0.4525 0.4206 0.2316 0.071 Uiso 1 1 calc R
C58 C 0.3977(5) 0.6283(4) 0.1642(5) 0.0313(19) Uani 1 1 d .
C59 C 0.4912(5) 0.6611(5) 0.1936(5) 0.039(2) Uani 1 1 d .
C60 C 0.5245(6) 0.7039(5) 0.1571(6) 0.055(3) Uani 1 1 d .
H60 H 0.5860 0.7259 0.1762 0.066 Uiso 1 1 calc R
C61 C 0.4704(6) 0.7152(5) 0.0941(6) 0.059(3) Uani 1 1 d .
H61 H 0.4949 0.7428 0.0699 0.071 Uiso 1 1 calc R
C62 C 0.3782(5) 0.6850(5) 0.0662(5) 0.046(2) Uani 1 1 d .
H62 H 0.3414 0.6938 0.0245 0.055 Uiso 1 1 calc R
C63 C 0.3412(5) 0.6414(5) 0.1014(5) 0.040(2) Uani 1 1 d .
C64 C 0.2417(4) 0.6155(5) 0.0745(5) 0.043(2) Uani 1 1 d .
H64 H 0.2308 0.5971 0.1133 0.052 Uiso 1 1 calc R
C65 C 0.1814(5) 0.5412(5) -0.0152(5) 0.080(3) Uani 1 1 d .
H65A H 0.1888 0.5576 -0.0554 0.120 Uiso 1 1 calc R
H65B H 0.1196 0.5225 -0.0288 0.120 Uiso 1 1 calc R
H65C H 0.1979 0.4969 -0.0176 0.120 Uiso 1 1 calc R
C66 C 0.2182(5) 0.6881(5) 0.0831(5) 0.067(3) Uani 1 1 d .
H66A H 0.2561 0.7325 0.1406 0.100 Uiso 1 1 calc R
H66B H 0.1562 0.6701 0.0688 0.100 Uiso 1 1 calc R
H66C H 0.2275 0.7075 0.0453 0.100 Uiso 1 1 calc R
C67 C 0.5559(5) 0.6583(5) 0.2675(5) 0.051(2) Uani 1 1 d .
H67 H 0.5217 0.6108 0.2709 0.062 Uiso 1 1 calc R
C68 C 0.5929(5) 0.7358(5) 0.3508(5) 0.071(3) Uani 1 1 d .
H68A H 0.6237 0.7842 0.3485 0.107 Uiso 1 1 calc R
H68B H 0.6342 0.7324 0.3970 0.107 Uiso 1 1 calc R
H68C H 0.5441 0.7396 0.3595 0.107 Uiso 1 1 calc R
C69 C 0.6322(5) 0.6443(6) 0.2573(6) 0.081(3) Uani 1 1 d .
H69A H 0.6079 0.5986 0.2022 0.121 Uiso 1 1 calc R
H69B H 0.6640 0.6320 0.3004 0.121 Uiso 1 1 calc R
H69C H 0.6730 0.6937 0.2630 0.121 Uiso 1 1 calc R
C70 C 0.1564(5) 0.3720(5) 0.3804(6) 0.043(2) Uani 1 1 d .
C71 C 0.0430(5) 0.3174(5) 0.2322(5) 0.056(2) Uani 1 1 d .
H71 H 0.0100 0.2770 0.2442 0.067 Uiso 1 1 calc R
C72 C -0.0095(5) 0.3639(6) 0.2095(5) 0.082(3) Uani 1 1 d .
H72A H -0.0225 0.3873 0.2536 0.123 Uiso 1 1 calc R
H72B H -0.0649 0.3264 0.1568 0.123 Uiso 1 1 calc R
H72C H 0.0254 0.4077 0.2038 0.123 Uiso 1 1 calc R
C73 C 0.0576(5) 0.2709(5) 0.1600(5) 0.067(3) Uani 1 1 d .
H73A H 0.0970 0.3104 0.1530 0.100 Uiso 1 1 calc R
H73B H 0.0007 0.2369 0.1081 0.100 Uiso 1 1 calc R
H73C H 0.0843 0.2364 0.1738 0.100 Uiso 1 1 calc R
C74 C 0.2823(5) 0.4454(5) 0.5322(5) 0.052(2) Uani 1 1 d .
H74 H 0.2365 0.4353 0.5493 0.062 Uiso 1 1 calc R
C75 C 0.3525(7) 0.5348(6) 0.5879(6) 0.115(4) Uani 1 1 d .
H75A H 0.3986 0.5439 0.5727 0.172 Uiso 1 1 calc R
H75B H 0.3787 0.5470 0.6463 0.172 Uiso 1 1 calc R
H75C H 0.3249 0.5705 0.5803 0.172 Uiso 1 1 calc R
C76 C 0.3278(8) 0.3939(8) 0.5445(6) 0.147(6) Uani 1 1 d .
H76A H 0.2859 0.3364 0.5059 0.221 Uiso 1 1 calc R
H76B H 0.3505 0.4033 0.6019 0.221 Uiso 1 1 calc R
H76C H 0.3769 0.4083 0.5337 0.221 Uiso 1 1 calc R
C77 C 0.1006(5) 0.3079(4) 0.3942(5) 0.045(2) Uani 1 1 d .
H77A H 0.0388 0.2996 0.3670 0.054 Uiso 1 1 calc R
H77B H 0.1223 0.3307 0.4547 0.054 Uiso 1 1 calc R
C78 C 0.1107(7) 0.1703(6) 0.4402(6) 0.107(4) Uani 1 1 d .
H78A H 0.0660 0.1749 0.4555 0.161 Uiso 1 1 calc R
H78B H 0.1696 0.2057 0.4894 0.161 Uiso 1 1 calc R
H78C H 0.1017 0.1136 0.4185 0.161 Uiso 1 1 calc R
C79 C 0.1935(6) 0.2080(5) 0.3316(6) 0.084(3) Uani 1 1 d .
H79A H 0.1835 0.1525 0.2990 0.126 Uiso 1 1 calc R
H79B H 0.2495 0.2362 0.3842 0.126 Uiso 1 1 calc R
H79C H 0.1957 0.2377 0.2999 0.126 Uiso 1 1 calc R
C80 C -0.0095(6) 0.1223(5) 0.2528(6) 0.108(4) Uani 1 1 d .
H80A H -0.0085 0.1281 0.2054 0.163 Uiso 1 1 calc R
H80B H -0.0589 0.1299 0.2574 0.163 Uiso 1 1 calc R
H80C H -0.0167 0.0678 0.2445 0.163 Uiso 1 1 calc R
N1 N 0.3129(3) 0.7981(3) 0.5727(3) 0.0291(15) Uani 1 1 d .
N2 N 0.0970(4) 0.6719(3) 0.3208(4) 0.0330(15) Uani 1 1 d .
N3 N 0.0994(3) 0.6318(3) 0.4200(4) 0.0328(16) Uani 1 1 d .
N4 N 0.3606(3) 0.5852(4) 0.2006(3) 0.0344(16) Uani 1 1 d .
N5 N 0.1309(4) 0.3755(4) 0.3079(4) 0.0388(17) Uani 1 1 d .
N6 N 0.2404(4) 0.4330(4) 0.4447(4) 0.0371(16) Uani 1 1 d .
P1 P 0.41101(12) 0.85028(12) 0.58783(12) 0.0316(5) Uani 1 1 d .
P2 P 0.33233(12) 0.49326(13) 0.18051(12) 0.0340(5) Uani 1 1 d .
Si1 Si -0.14100(14) 0.58896(15) 0.27426(15) 0.0493(7) Uani 1 1 d .
Si2 Si 0.10039(17) 0.20372(15) 0.35415(18) 0.0629(8) Uani 1 1 d .
Y1 Y 0.23456(4) 0.68853(4) 0.41953(4) 0.0289(2) Uani 1 1 d .
Y2 Y 0.25846(4) 0.49729(4) 0.36338(5) 0.0345(2) Uani 1 1 d .
H88 H 0.270(4) 0.622(4) 0.448(4) 0.07(2) Uiso 1 1 d .
H89 H 0.190(4) 0.562(4) 0.310(4) 0.06(2) Uiso 1 1 d .

loop_
_atom_site_aniso_label
_atom_site_aniso_U_11
_atom_site_aniso_U_22
_atom_site_aniso_U_33
_atom_site_aniso_U_23
_atom_site_aniso_U_13
_atom_site_aniso_U_12
C1 0.028(4) 0.017(4) 0.024(4) 0.002(4) 0.012(4) 0.003(3)
C2 0.022(4) 0.027(5) 0.029(5) 0.007(4) 0.012(4) 0.009(3)
C3 0.032(4) 0.033(5) 0.045(6) 0.016(4) 0.027(4) 0.009(4)
C4 0.022(4) 0.050(5) 0.027(5) 0.015(4) 0.015(4) -0.001(4)
C5 0.031(4) 0.029(5) 0.032(5) 0.017(4) 0.019(4) 0.013(4)
C6 0.024(4) 0.026(5) 0.035(5) -0.001(4) 0.012(4) 0.011(4)
C7 0.036(4) 0.034(5) 0.039(5) 0.022(4) 0.025(4) 0.017(4)
C8 0.025(4) 0.032(5) 0.049(6) 0.019(4) 0.019(4) 0.007(4)
C9 0.049(5) 0.028(5) 0.047(6) 0.007(5) 0.023(5) 0.006(4)
C10 0.065(6) 0.049(6) 0.046(6) 0.012(5) 0.027(5) 0.023(5)
C11 0.055(5) 0.023(5) 0.055(6) 0.020(4) 0.033(5) 0.017(4)
C12 0.037(5) 0.044(5) 0.030(5) 0.014(4) 0.017(4) 0.022(4)
C13 0.033(5) 0.039(5) 0.055(6) 0.013(5) 0.021(5) 0.006(4)
C14 0.027(5) 0.077(8) 0.061(7) 0.027(6) 0.009(5) 0.021(5)
C15 0.027(5) 0.066(7) 0.063(7) 0.019(6) 0.009(5) 0.016(5)
C16 0.064(6) 0.057(6) 0.055(6) 0.036(5) 0.035(5) 0.043(5)
C17 0.042(5) 0.050(6) 0.039(5) 0.015(5) 0.023(4) 0.025(4)
C18 0.044(5) 0.040(5) 0.029(5) 0.017(4) 0.023(4) 0.017(4)
C19 0.053(5) 0.063(6) 0.056(6) 0.044(5) 0.041(5) 0.042(5)
C20 0.095(7) 0.090(7) 0.073(7) 0.051(6) 0.071(6) 0.075(6)
C21 0.108(8) 0.121(10) 0.065(7) 0.056(7) 0.073(7) 0.074(7)
C22 0.084(7) 0.084(8) 0.052(6) 0.043(6) 0.048(6) 0.050(6)
C23 0.047(5) 0.045(5) 0.044(5) 0.025(5) 0.035(5) 0.022(4)
C24 0.064(6) 0.041(5) 0.045(6) 0.032(5) 0.032(5) 0.025(5)
C25 0.055(6) 0.079(7) 0.054(6) 0.035(5) 0.028(5) 0.026(5)
C26 0.082(7) 0.070(7) 0.079(8) 0.042(6) 0.041(6) 0.039(6)
C27 0.069(6) 0.096(8) 0.066(7) 0.057(6) 0.058(6) 0.068(6)
C28 0.092(8) 0.078(7) 0.070(7) 0.038(6) 0.044(6) 0.053(6)
C29 0.068(6) 0.089(8) 0.135(10) 0.082(8) 0.062(7) 0.052(6)
C30 0.019(4) 0.037(5) 0.045(6) 0.013(4) 0.014(4) 0.012(4)
C31 0.026(4) 0.038(5) 0.034(5) 0.021(4) 0.010(4) 0.012(4)
C32 0.044(5) 0.042(5) 0.041(5) 0.019(4) 0.019(4) 0.017(4)
C33 0.049(5) 0.059(6) 0.044(6) 0.031(5) 0.020(4) 0.026(5)
C34 0.030(4) 0.035(5) 0.054(6) 0.027(5) 0.028(4) 0.007(4)
C35 0.046(5) 0.063(6) 0.047(6) 0.023(5) 0.029(5) 0.016(5)
C36 0.081(7) 0.075(7) 0.115(9) 0.073(7) 0.076(6) 0.041(6)
C37 0.033(4) 0.041(5) 0.037(5) 0.018(4) 0.022(4) 0.016(4)
C38 0.073(7) 0.209(13) 0.072(8) 0.024(8) 0.039(6) 0.092(8)
C39 0.084(7) 0.138(10) 0.148(11) 0.088(9) 0.082(7) 0.088(7)
C40 0.033(5) 0.120(9) 0.174(12) 0.075(9) 0.045(7) 0.029(6)
C41 0.027(4) 0.052(6) 0.033(5) 0.023(5) 0.019(4) 0.025(4)
C42 0.029(4) 0.049(5) 0.034(5) 0.017(5) 0.018(4) 0.023(4)
C43 0.034(5) 0.102(8) 0.033(5) 0.038(6) 0.020(4) 0.048(5)
C44 0.036(5) 0.038(6) 0.064(7) 0.022(5) 0.030(5) 0.021(4)
C45 0.028(4) 0.035(5) 0.025(5) 0.008(4) 0.011(4) 0.015(4)
C46 0.024(4) 0.042(5) 0.029(5) 0.018(4) 0.013(4) 0.016(4)
C47 0.029(4) 0.034(5) 0.029(5) 0.010(4) 0.009(4) 0.009(4)
C48 0.029(5) 0.037(5) 0.047(6) 0.018(5) 0.010(4) 0.013(4)
C49 0.039(5) 0.054(6) 0.044(6) 0.024(5) 0.016(4) 0.016(5)
C50 0.050(5) 0.046(6) 0.038(6) 0.008(4) 0.017(5) 0.019(5)
C51 0.040(5) 0.037(5) 0.031(5) -0.003(4) 0.008(4) 0.015(4)
C52 0.029(4) 0.034(5) 0.033(5) 0.001(4) 0.015(4) 0.017(4)
C53 0.048(5) 0.050(6) 0.032(5) 0.010(4) 0.023(4) 0.020(4)
C54 0.068(6) 0.075(7) 0.058(7) 0.021(5) 0.050(6) 0.039(6)
C55 0.056(6) 0.090(8) 0.062(8) 0.015(6) 0.039(6) 0.043(6)
C56 0.044(6) 0.075(7) 0.065(7) 0.016(6) 0.013(5) 0.034(5)
C57 0.056(6) 0.068(7) 0.049(6) 0.012(5) 0.030(5) 0.037(5)
C58 0.035(5) 0.032(5) 0.032(5) 0.013(4) 0.024(4) 0.016(4)
C59 0.034(5) 0.039(5) 0.044(6) 0.009(4) 0.025(5) 0.022(4)
C60 0.041(6) 0.052(6) 0.071(7) 0.017(6) 0.037(6) 0.020(5)
C61 0.068(7) 0.044(6) 0.069(7) 0.013(5) 0.053(6) 0.021(5)
C62 0.049(6) 0.043(6) 0.034(5) 0.010(4) 0.020(5) 0.016(5)
C63 0.042(5) 0.037(5) 0.035(5) 0.009(4) 0.022(4) 0.015(4)
C64 0.032(5) 0.043(5) 0.039(5) 0.020(4) 0.013(4) 0.002(4)
C65 0.061(6) 0.091(8) 0.038(6) 0.023(6) 0.000(5) 0.013(5)
C66 0.051(6) 0.078(7) 0.088(8) 0.050(6) 0.036(5) 0.035(5)
C67 0.028(5) 0.060(6) 0.063(6) 0.020(5) 0.026(5) 0.021(4)
C68 0.068(6) 0.075(7) 0.056(7) 0.020(6) 0.022(5) 0.039(5)
C69 0.055(6) 0.108(8) 0.101(8) 0.045(7) 0.050(6) 0.053(6)
C70 0.042(5) 0.035(5) 0.052(6) 0.016(5) 0.019(5) 0.028(5)
C71 0.052(6) 0.037(5) 0.063(7) 0.021(5) 0.024(5) 0.010(5)
C72 0.064(6) 0.099(8) 0.067(7) 0.037(6) 0.015(5) 0.043(6)
C73 0.080(6) 0.053(6) 0.050(6) 0.019(5) 0.029(5) 0.019(5)
C74 0.049(5) 0.064(7) 0.032(5) 0.029(5) 0.013(4) 0.016(5)
C75 0.153(11) 0.110(10) 0.057(8) 0.040(7) 0.027(7) 0.063(9)
C76 0.198(13) 0.251(16) 0.080(9) 0.098(10) 0.060(9) 0.203(13)
C77 0.048(5) 0.037(5) 0.062(6) 0.029(5) 0.037(5) 0.015(4)
C78 0.168(11) 0.092(8) 0.155(11) 0.094(8) 0.127(9) 0.072(8)
C79 0.108(8) 0.073(7) 0.143(10) 0.064(7) 0.106(8) 0.060(6)
C80 0.098(8) 0.069(7) 0.134(10) 0.019(7) 0.076(8) 0.016(6)
N1 0.021(3) 0.038(4) 0.026(4) 0.013(3) 0.016(3) 0.007(3)
N2 0.025(3) 0.038(4) 0.038(4) 0.021(3) 0.017(3) 0.013(3)
N3 0.021(3) 0.041(4) 0.038(4) 0.022(3) 0.017(3) 0.007(3)
N4 0.029(3) 0.038(4) 0.034(4) 0.012(3) 0.018(3) 0.017(3)
N5 0.037(4) 0.038(4) 0.030(4) 0.010(4) 0.015(3) 0.012(3)
N6 0.045(4) 0.038(4) 0.038(4) 0.020(3) 0.024(4) 0.022(3)
P1 0.0312(11) 0.0342(13) 0.0310(12) 0.0126(10) 0.0180(10) 0.0168(10)
P2 0.0297(11) 0.0410(14) 0.0309(13) 0.0118(11) 0.0167(10) 0.0197(10)
Si1 0.0296(13) 0.0582(17) 0.0561(17) 0.0216(14) 0.0240(12) 0.0180(12)
Si2 0.0796(19) 0.0432(16) 0.095(2) 0.0348(16) 0.0671(18) 0.0296(15)
Y1 0.0257(4) 0.0316(5) 0.0312(5) 0.0134(4) 0.0175(4) 0.0126(4)
Y2 0.0327(4) 0.0368(5) 0.0344(5) 0.0143(4) 0.0179(4) 0.0181(4)

loop_
_atom_type_symbol
_atom_type_description
_atom_type_scat_dispersion_real
_atom_type_scat_dispersion_imag
_atom_type_scat_source
C C 0.0033 0.0016 'International Tables Vol C Tables 4.2.6.8 and 6.1.1.4'
H H 0.0000 0.0000 'International Tables Vol C Tables 4.2.6.8 and 6.1.1.4'
N N 0.0061 0.0033 'International Tables Vol C Tables 4.2.6.8 and 6.1.1.4'
Si Si 0.0817 0.0704 'International Tables Vol C Tables 4.2.6.8 and 6.1.1.4'
P P 0.1023 0.0942 'International Tables Vol C Tables 4.2.6.8 and 6.1.1.4'
Y Y -2.7962 3.5667 'International Tables Vol C Tables 4.2.6.8 and 6.1.1.4'

loop_
_geom_angle_atom_site_label_1
_geom_angle_atom_site_label_2
_geom_angle_atom_site_label_3
_geom_angle
C2 C1 C5 106.6(6)
C2 C1 P1 126.0(6)
C5 C1 P1 123.0(5)
C2 C1 Y1 80.1(4)
C5 C1 Y1 74.5(3)
P1 C1 Y1 92.9(3)
C3 C2 C1 110.4(7)
C3 C2 Y1 80.1(4)
C1 C2 Y1 70.1(3)
C3 C2 H2 124.8
C1 C2 H2 124.8
Y1 C2 H2 116.7
C2 C3 C4 106.4(7)
C2 C3 Y1 71.5(4)
C4 C3 Y1 72.7(4)
C2 C3 H3 126.8
C4 C3 H3 126.8
Y1 C3 H3 120.8
C5 C4 C3 109.6(7)
C5 C4 Y1 69.2(4)
C3 C4 Y1 78.6(4)
C5 C4 H4 125.2
C3 C4 H4 125.2
Y1 C4 H4 118.6
C4 C5 C1 106.9(6)
C4 C5 Y1 81.2(4)
C1 C5 Y1 74.1(4)
C4 C5 H5 126.5
C1 C5 H5 126.5
Y1 C5 H5 111.0
C11 C6 C7 118.0(7)
C11 C6 P1 120.0(6)
C7 C6 P1 122.0(6)
C8 C7 C6 120.8(7)
C8 C7 H7 119.6
C6 C7 H7 119.6
C7 C8 C9 120.4(8)
C7 C8 H8 119.8
C9 C8 H8 119.8
C8 C9 C10 120.2(8)
C8 C9 H9 119.9
C10 C9 H9 119.9
C11 C10 C9 118.7(8)
C11 C10 H10 120.7
C9 C10 H10 120.7
C10 C11 C6 121.8(8)
C10 C11 H11 119.1
C6 C11 H11 119.1
C13 C12 C17 119.5(7)
C13 C12 P1 122.9(6)
C17 C12 P1 117.6(6)
C12 C13 C14 119.3(8)
C12 C13 H13 120.4
C14 C13 H13 120.4
C15 C14 C13 122.5(8)
C15 C14 H14 118.8
C13 C14 H14 118.8
C14 C15 C16 117.3(8)
C14 C15 H15 121.3
C16 C15 H15 121.3
C17 C16 C15 122.4(8)
C17 C16 H16 118.8
C15 C16 H16 118.8
C16 C17 C12 119.0(7)
C16 C17 H17 120.5
C12 C17 H17 120.5
C19 C18 C23 119.6(7)
C19 C18 N1 118.8(7)
C23 C18 N1 121.5(7)
C20 C19 C18 118.4(8)
C20 C19 C27 118.4(7)
C18 C19 C27 123.1(7)
C21 C20 C19 120.6(8)
C21 C20 H20 119.7
C19 C20 H20 119.7
C22 C21 C20 121.8(9)
C22 C21 H21 119.1
C20 C21 H21 119.1
C21 C22 C23 120.7(8)
C21 C22 H22 119.6
C23 C22 H22 119.6
C22 C23 C18 118.8(7)
C22 C23 C24 117.8(8)
C18 C23 C24 123.4(7)
C23 C24 C26 111.7(6)
C23 C24 C25 111.9(6)
C26 C24 C25 108.6(6)
C23 C24 H24 108.2
C26 C24 H24 108.2
C25 C24 H24 108.2
C24 C25 H25A 109.5
C24 C25 H25B 109.5
H25A C25 H25B 109.5
C24 C25 H25C 109.5
H25A C25 H25C 109.5
H25B C25 H25C 109.5
C24 C26 H26A 109.5
C24 C26 H26B 109.5
H26A C26 H26B 109.5
C24 C26 H26C 109.5
H26A C26 H26C 109.5
H26B C26 H26C 109.5
C19 C27 C29 116.1(7)
C19 C27 C28 109.5(7)
C29 C27 C28 109.7(7)
C19 C27 H27 107.0
C29 C27 H27 107.0
C28 C27 H27 107.0
C27 C28 H28A 109.5
C27 C28 H28B 109.5
H28A C28 H28B 109.5
C27 C28 H28C 109.5
H28A C28 H28C 109.5
H28B C28 H28C 109.5
C27 C29 H29A 109.5
C27 C29 H29B 109.5
H29A C29 H29B 109.5
C27 C29 H29C 109.5
H29A C29 H29C 109.5
H29B C29 H29C 109.5
N3 C30 N2 114.0(6)
N3 C30 C37 124.7(7)
N2 C30 C37 121.3(7)
N3 C30 Y1 59.2(3)
N2 C30 Y1 58.7(3)
C37 C30 Y1 159.7(5)
N2 C31 C32 111.5(6)
N2 C31 C33 108.5(6)
C32 C31 C33 113.7(6)
N2 C31 H31 107.7
C32 C31 H31 107.7
C33 C31 H31 107.7
C31 C32 H32A 109.5
C31 C32 H32B 109.5
H32A C32 H32B 109.5
C31 C32 H32C 109.5
H32A C32 H32C 109.5
H32B C32 H32C 109.5
C31 C33 H33A 109.5
C31 C33 H33B 109.5
H33A C33 H33B 109.5
C31 C33 H33C 109.5
H33A C33 H33C 109.5
H33B C33 H33C 109.5
N3 C34 C36 109.2(6)
N3 C34 C35 108.8(6)
C36 C34 C35 109.3(7)
N3 C34 H34 109.9
C36 C34 H34 109.9
C35 C34 H34 109.9
C34 C35 H35A 109.5
C34 C35 H35B 109.5
H35A C35 H35B 109.5
C34 C35 H35C 109.5
H35A C35 H35C 109.5
H35B C35 H35C 109.5
C34 C36 H36A 109.5
C34 C36 H36B 109.5
H36A C36 H36B 109.5
C34 C36 H36C 109.5
H36A C36 H36C 109.5
H36B C36 H36C 109.5
C30 C37 Si1 122.0(5)
C30 C37 H37A 106.8
Si1 C37 H37A 106.8
C30 C37 H37B 106.8
Si1 C37 H37B 106.8
H37A C37 H37B 106.7
Si1 C38 H38A 109.5
Si1 C38 H38B 109.5
H38A C38 H38B 109.5
Si1 C38 H38C 109.5
H38A C38 H38C 109.5
H38B C38 H38C 109.5
Si1 C39 H39A 109.5
Si1 C39 H39B 109.5
H39A C39 H39B 109.5
Si1 C39 H39C 109.5
H39A C39 H39C 109.5
H39B C39 H39C 109.5
Si1 C40 H40A 109.5
Si1 C40 H40B 109.5
H40A C40 H40B 109.5
Si1 C40 H40C 109.5
H40A C40 H40C 109.5
H40B C40 H40C 109.5
C45 C41 C42 109.1(6)
C45 C41 P2 124.8(6)
C42 C41 P2 123.8(6)
C45 C41 Y2 72.8(4)
C42 C41 Y2 76.0(4)
P2 C41 Y2 131.7(3)
C41 C42 C43 105.5(7)
C41 C42 Y2 74.5(4)
C43 C42 Y2 71.0(4)
C41 C42 H42 127.2
C43 C42 H42 127.2
Y2 C42 H42 119.4
C44 C43 C42 109.2(7)
C44 C43 Y2 73.2(4)
C42 C43 Y2 78.9(4)
C44 C43 H43 125.4
C42 C43 H43 125.4
Y2 C43 H43 114.5
C45 C44 C43 107.9(7)
C45 C44 Y2 77.7(4)
C43 C44 Y2 75.9(4)
C45 C44 H44 126.1
C43 C44 H44 126.1
Y2 C44 H44 112.8
C44 C45 C41 108.3(6)
C44 C45 Y2 72.6(4)
C41 C45 Y2 77.1(4)
C44 C45 H45 125.9
C41 C45 H45 125.9
Y2 C45 H45 116.5
C51 C46 C47 120.4(6)
C51 C46 P2 124.4(5)
C47 C46 P2 115.3(5)
C48 C47 C46 119.7(7)
C48 C47 H47 120.1
C46 C47 H47 120.1
C49 C48 C47 119.2(7)
C49 C48 H48 120.4
C47 C48 H48 120.4
C48 C49 C50 121.0(7)
C48 C49 H49 119.5
C50 C49 H49 119.5
C51 C50 C49 120.0(7)
C51 C50 H50 120.0
C49 C50 H50 120.0
C46 C51 C50 119.7(7)
C46 C51 H51 120.2
C50 C51 H51 120.2
C53 C52 C57 120.4(7)
C53 C52 P2 118.8(6)
C57 C52 P2 120.4(6)
C54 C53 C52 118.9(8)
C54 C53 H53 120.5
C52 C53 H53 120.5
C55 C54 C53 121.9(9)
C55 C54 H54 119.1
C53 C54 H54 119.1
C54 C55 C56 121.1(9)
C54 C55 H55 119.4
C56 C55 H55 119.4
C55 C56 C57 119.4(9)
C55 C56 H56 120.3
C57 C56 H56 120.3
C52 C57 C56 118.2(8)
C52 C57 H57 120.9
C56 C57 H57 120.9
C59 C58 C63 120.1(7)
C59 C58 N4 120.3(7)
C63 C58 N4 119.4(6)
C60 C59 C58 118.2(8)
C60 C59 C67 119.2(7)
C58 C59 C67 122.3(8)
C61 C60 C59 122.7(8)
C61 C60 H60 118.7
C59 C60 H60 118.7
C60 C61 C62 119.7(9)
C60 C61 H61 120.2
C62 C61 H61 120.2
C61 C62 C63 119.8(8)
C61 C62 H62 120.1
C63 C62 H62 120.1
C62 C63 C58 119.5(7)
C62 C63 C64 118.2(8)
C58 C63 C64 122.2(7)
C66 C64 C63 112.2(6)
C66 C64 C65 112.2(7)
C63 C64 C65 110.7(6)
C66 C64 H64 107.1
C63 C64 H64 107.1
C65 C64 H64 107.1
C64 C65 H65A 109.5
C64 C65 H65B 109.5
H65A C65 H65B 109.5
C64 C65 H65C 109.5
H65A C65 H65C 109.5
H65B C65 H65C 109.5
C64 C66 H66A 109.5
C64 C66 H66B 109.5
H66A C66 H66B 109.5
C64 C66 H66C 109.5
H66A C66 H66C 109.5
H66B C66 H66C 109.5
C59 C67 C69 113.4(7)
C59 C67 C68 111.3(6)
C69 C67 C68 110.8(6)
C59 C67 H67 107.0
C69 C67 H67 107.0
C68 C67 H67 107.0
C67 C68 H68A 109.5
C67 C68 H68B 109.5
H68A C68 H68B 109.5
C67 C68 H68C 109.5
H68A C68 H68C 109.5
H68B C68 H68C 109.5
C67 C69 H69A 109.5
C67 C69 H69B 109.5
H69A C69 H69B 109.5
C67 C69 H69C 109.5
H69A C69 H69C 109.5
H69B C69 H69C 109.5
N5 C70 N6 114.1(8)
N5 C70 C77 125.1(7)
N6 C70 C77 120.8(8)
N5 C70 Y2 56.8(4)
N6 C70 Y2 57.4(4)
C77 C70 Y2 176.3(5)
N5 C71 C72 109.6(7)
N5 C71 C73 108.5(7)
C72 C71 C73 112.0(8)
N5 C71 H71 108.9
C72 C71 H71 108.9
C73 C71 H71 108.9
C71 C72 H72A 109.5
C71 C72 H72B 109.5
H72A C72 H72B 109.5
C71 C72 H72C 109.5
H72A C72 H72C 109.5
H72B C72 H72C 109.5
C71 C73 H73A 109.5
C71 C73 H73B 109.5
H73A C73 H73B 109.5
C71 C73 H73C 109.5
H73A C73 H73C 109.5
H73B C73 H73C 109.5
C76 C74 N6 114.3(8)
C76 C74 C75 107.3(8)
N6 C74 C75 106.4(7)
C76 C74 H74 109.6
N6 C74 H74 109.6
C75 C74 H74 109.6
C74 C75 H75A 109.5
C74 C75 H75B 109.5
H75A C75 H75B 109.5
C74 C75 H75C 109.5
H75A C75 H75C 109.5
H75B C75 H75C 109.5
C74 C76 H76A 109.5
C74 C76 H76B 109.5
H76A C76 H76B 109.5
C74 C76 H76C 109.5
H76A C76 H76C 109.5
H76B C76 H76C 109.5
C70 C77 Si2 116.4(5)
C70 C77 H77A 108.2
Si2 C77 H77A 108.2
C70 C77 H77B 108.2
Si2 C77 H77B 108.2
H77A C77 H77B 107.3
Si2 C78 H78A 109.5
Si2 C78 H78B 109.5
H78A C78 H78B 109.5
Si2 C78 H78C 109.5
H78A C78 H78C 109.5
H78B C78 H78C 109.5
Si2 C79 H79A 109.5
Si2 C79 H79B 109.5
H79A C79 H79B 109.5
Si2 C79 H79C 109.5
H79A C79 H79C 109.5
H79B C79 H79C 109.5
Si2 C80 H80A 109.5
Si2 C80 H80B 109.5
H80A C80 H80B 109.5
Si2 C80 H80C 109.5
H80A C80 H80C 109.5
H80B C80 H80C 109.5
C18 N1 P1 119.3(5)
C18 N1 Y1 137.9(4)
P1 N1 Y1 101.4(2)
C30 N2 C31 120.9(6)
C30 N2 Y1 91.3(4)
C31 N2 Y1 140.5(4)
C30 N3 C34 122.6(6)
C30 N3 Y1 91.7(4)
C34 N3 Y1 141.7(5)
C58 N4 P2 129.6(5)
C70 N5 C71 122.8(7)
C70 N5 Y2 94.6(5)
C71 N5 Y2 142.3(5)
C70 N6 C74 124.6(7)
C70 N6 Y2 93.0(5)
C74 N6 Y2 141.8(5)
N1 P1 C1 102.1(3)
N1 P1 C6 116.4(3)
C1 P1 C6 109.5(4)
N1 P1 C12 116.9(3)
C1 P1 C12 107.6(3)
C6 P1 C12 104.1(3)
N4 P2 C41 109.7(3)
N4 P2 C46 116.1(3)
C41 P2 C46 105.6(3)
N4 P2 C52 113.3(3)
C41 P2 C52 108.2(4)
C46 P2 C52 103.3(3)
C38 Si1 C39 108.0(5)
C38 Si1 C40 109.7(5)
C39 Si1 C40 106.9(5)
C38 Si1 C37 110.4(4)
C39 Si1 C37 114.1(3)
C40 Si1 C37 107.5(4)
C79 Si2 C77 111.5(4)
C79 Si2 C80 108.0(4)
C77 Si2 C80 111.4(4)
C79 Si2 C78 111.2(4)
C77 Si2 C78 107.0(4)
C80 Si2 C78 107.8(5)
N2 Y1 N3 57.7(2)
N2 Y1 N1 119.96(18)
N3 Y1 N1 91.72(18)
N2 Y1 C1 123.8(2)
N3 Y1 C1 150.7(2)
N1 Y1 C1 61.38(18)
N2 Y1 C5 92.5(2)
N3 Y1 C5 137.6(2)
N1 Y1 C5 77.28(19)
C1 Y1 C5 31.38(18)
N2 Y1 C30 30.0(2)
N3 Y1 C30 29.06(19)
N1 Y1 C30 113.00(19)
C1 Y1 C30 150.2(2)
C5 Y1 C30 120.7(2)
N2 Y1 C2 131.7(2)
N3 Y1 C2 170.6(2)
N1 Y1 C2 83.93(18)
C1 Y1 C2 29.83(18)
C5 Y1 C2 49.4(2)
C30 Y1 C2 159.5(2)
N2 Y1 C4 84.6(2)
N3 Y1 C4 142.0(2)
N1 Y1 C4 105.92(19)
C1 Y1 C4 49.3(2)
C5 Y1 C4 29.54(18)
C30 Y1 C4 114.1(2)
C2 Y1 C4 47.4(2)
N2 Y1 C3 106.0(2)
N3 Y1 C3 158.4(2)
N1 Y1 C3 109.48(19)
C1 Y1 C3 48.7(2)
C5 Y1 C3 48.8(2)
C30 Y1 C3 131.3(2)
C2 Y1 C3 28.35(17)
C4 Y1 C3 28.68(18)
N2 Y1 H88 134(2)
N3 Y1 H88 92(2)
N1 Y1 H88 92(2)
C1 Y1 H88 100(2)
C5 Y1 H88 129(2)
C30 Y1 H88 110(2)
C2 Y1 H88 80(2)
C4 Y1 H88 120(2)
C3 Y1 H88 91(2)
N2 Y1 H89 80.4(14)
N3 Y1 H89 89.1(14)
N1 Y1 H89 155.9(15)
C1 Y1 H89 120.2(14)
C5 Y1 H89 117.1(15)
C30 Y1 H89 77.6(14)
C2 Y1 H89 91.5(14)
C4 Y1 H89 87.7(15)
C3 Y1 H89 73.3(15)
H88 Y1 H89 64(2)
N5 Y2 N6 58.1(2)
N5 Y2 C44 95.7(2)
N6 Y2 C44 80.4(2)
N5 Y2 C43 125.7(3)
N6 Y2 C43 92.2(2)
C44 Y2 C43 30.9(2)
N5 Y2 C45 90.2(2)
N6 Y2 C45 102.1(2)
C44 Y2 C45 29.8(2)
C43 Y2 C45 49.6(2)
N5 Y2 C70 28.60(19)
N6 Y2 C70 29.6(2)
C44 Y2 C70 89.1(2)
C43 Y2 C70 112.1(2)
C45 Y2 C70 98.0(2)
N5 Y2 C41 114.3(2)
N6 Y2 C41 129.5(2)
C44 Y2 C41 49.5(2)
C43 Y2 C41 49.0(2)
C45 Y2 C41 30.09(19)
C70 Y2 C41 127.8(2)
N5 Y2 C42 139.9(2)
N6 Y2 C42 122.4(2)
C44 Y2 C42 50.4(2)
C43 Y2 C42 30.1(2)
C45 Y2 C42 49.7(2)
C70 Y2 C42 139.3(2)
C41 Y2 C42 29.51(18)
N5 Y2 H88 119.4(15)
N6 Y2 H88 97.1(16)
C44 Y2 H88 137.1(15)
C43 Y2 H88 107.6(15)
C45 Y2 H88 150.2(15)
C70 Y2 H88 109.7(16)
C41 Y2 H88 122.2(16)
C42 Y2 H88 100.7(15)
N5 Y2 H89 97.6(15)
N6 Y2 H89 133.1(15)
C44 Y2 H89 145.7(16)
C43 Y2 H89 131.2(15)
C45 Y2 H89 118.8(16)
C70 Y2 H89 116.6(15)
C41 Y2 H89 96.3(16)
C42 Y2 H89 102.2(15)
H88 Y2 H89 58(2)

loop_
_geom_bond_atom_site_label_1
_geom_bond_atom_site_label_2
_geom_bond_distance
C1 C2 1.396(8)
C1 C5 1.429(8)
C1 P1 1.768(7)
C1 Y1 2.639(6)
C2 C3 1.384(9)
C2 Y1 2.765(6)
C2 H2 0.9300
C3 C4 1.406(9)
C3 Y1 2.871(7)
C3 H3 0.9300
C4 C5 1.395(8)
C4 Y1 2.796(7)
C4 H4 0.9300
C5 Y1 2.645(6)
C5 H5 0.9300
C6 C11 1.383(9)
C6 C7 1.396(9)
C6 P1 1.806(7)
C7 C8 1.362(9)
C7 H7 0.9300
C8 C9 1.372(9)
C8 H8 0.9300
C9 C10 1.396(10)
C9 H9 0.9300
C10 C11 1.371(9)
C10 H10 0.9300
C11 H11 0.9300
C12 C13 1.379(9)
C12 C17 1.405(9)
C12 P1 1.826(7)
C13 C14 1.404(10)
C13 H13 0.9300
C14 C15 1.361(10)
C14 H14 0.9300
C15 C16 1.391(10)
C15 H15 0.9300
C16 C17 1.385(9)
C16 H16 0.9300
C17 H17 0.9300
C18 C19 1.404(9)
C18 C23 1.422(9)
C18 N1 1.449(8)
C19 C20 1.384(9)
C19 C27 1.514(10)
C20 C21 1.369(11)
C20 H20 0.9300
C21 C22 1.342(11)
C21 H21 0.9300
C22 C23 1.377(10)
C22 H22 0.9300
C23 C24 1.519(9)
C24 C26 1.522(10)
C24 C25 1.548(9)
C24 H24 0.9800
C25 H25A 0.9600
C25 H25B 0.9600
C25 H25C 0.9600
C26 H26A 0.9600
C26 H26B 0.9600
C26 H26C 0.9600
C27 C29 1.521(10)
C27 C28 1.539(10)
C27 H27 0.9800
C28 H28A 0.9600
C28 H28B 0.9600
C28 H28C 0.9600
C29 H29A 0.9600
C29 H29B 0.9600
C29 H29C 0.9600
C30 N3 1.333(8)
C30 N2 1.371(8)
C30 C37 1.510(8)
C30 Y1 2.744(7)
C31 N2 1.461(8)
C31 C32 1.521(9)
C31 C33 1.507(9)
C31 H31 0.9800
C32 H32A 0.9600
C32 H32B 0.9600
C32 H32C 0.9600
C33 H33A 0.9600
C33 H33B 0.9600
C33 H33C 0.9600
C34 N3 1.444(8)
C34 C36 1.496(9)
C34 C35 1.507(9)
C34 H34 0.9800
C35 H35A 0.9600
C35 H35B 0.9600
C35 H35C 0.9600
C36 H36A 0.9600
C36 H36B 0.9600
C36 H36C 0.9600
C37 Si1 1.867(6)
C37 H37A 0.9700
C37 H37B 0.9700
C38 Si1 1.818(9)
C38 H38A 0.9600
C38 H38B 0.9600
C38 H38C 0.9600
C39 Si1 1.845(9)
C39 H39A 0.9600
C39 H39B 0.9600
C39 H39C 0.9600
C40 Si1 1.850(8)
C40 H40A 0.9600
C40 H40B 0.9600
C40 H40C 0.9600
C41 C45 1.424(9)
C41 C42 1.416(9)
C41 P2 1.775(7)
C41 Y2 2.770(7)
C42 C43 1.425(9)
C42 Y2 2.788(7)
C42 H42 0.9300
C43 C44 1.421(10)
C43 Y2 2.685(6)
C43 H43 0.9300
C44 C45 1.379(9)
C44 Y2 2.651(7)
C44 H44 0.9300
C45 Y2 2.714(6)
C45 H45 0.9300
C46 C51 1.369(8)
C46 C47 1.420(8)
C46 P2 1.832(7)
C47 C48 1.396(8)
C47 H47 0.9300
C48 C49 1.374(9)
C48 H48 0.9300
C49 C50 1.402(9)
C49 H49 0.9300
C50 C51 1.392(9)
C50 H50 0.9300
C51 H51 0.9300
C52 C53 1.382(10)
C52 C57 1.385(10)
C52 P2 1.841(7)
C53 C54 1.374(9)
C53 H53 0.9300
C54 C55 1.333(11)
C54 H54 0.9300
C55 C56 1.358(11)
C55 H55 0.9300
C56 C57 1.426(10)
C56 H56 0.9300
C57 H57 0.9300
C58 C59 1.413(9)
C58 C63 1.410(9)
C58 N4 1.419(8)
C59 C60 1.385(10)
C59 C67 1.497(10)
C60 C61 1.370(11)
C60 H60 0.9300
C61 C62 1.399(10)
C61 H61 0.9300
C62 C63 1.404(10)
C62 H62 0.9300
C63 C64 1.529(9)
C64 C66 1.526(9)
C64 C65 1.531(9)
C64 H64 0.9800
C65 H65A 0.9600
C65 H65B 0.9600
C65 H65C 0.9600
C66 H66A 0.9600
C66 H66B 0.9600
C66 H66C 0.9600
C67 C69 1.522(9)
C67 C68 1.524(9)
C67 H67 0.9800
C68 H68A 0.9600
C68 H68B 0.9600
C68 H68C 0.9600
C69 H69A 0.9600
C69 H69B 0.9600
C69 H69C 0.9600
C70 N5 1.330(9)
C70 N6 1.369(9)
C70 C77 1.513(10)
C70 Y2 2.769(9)
C71 N5 1.458(9)
C71 C72 1.503(10)
C71 C73 1.535(10)
C71 H71 0.9800
C72 H72A 0.9600
C72 H72B 0.9600
C72 H72C 0.9600
C73 H73A 0.9600
C73 H73B 0.9600
C73 H73C 0.9600
C74 C76 1.455(10)
C74 N6 1.473(8)
C74 C75 1.506(11)
C74 H74 0.9800
C75 H75A 0.9600
C75 H75B 0.9600
C75 H75C 0.9600
C76 H76A 0.9600
C76 H76B 0.9600
C76 H76C 0.9600
C77 Si2 1.875(7)
C77 H77A 0.9700
C77 H77B 0.9700
C78 Si2 1.926(9)
C78 H78A 0.9600
C78 H78B 0.9600
C78 H78C 0.9600
C79 Si2 1.848(7)
C79 H79A 0.9600
C79 H79B 0.9600
C79 H79C 0.9600
C80 Si2 1.899(9)
C80 H80A 0.9600
C80 H80B 0.9600
C80 H80C 0.9600
N1 P1 1.618(5)
N1 Y1 2.519(5)
N2 Y1 2.346(5)
N3 Y1 2.358(5)
N4 P2 1.548(6)
N5 Y2 2.324(6)
N6 Y2 2.336(6)
Y1 H88 1.71(6)
Y1 H89 2.29(6)
Y2 H88 2.29(6)
Y2 H89 2.20(6)
